data_4307905
loop_
_publ_author_name
'Ranko P. Bontchev'
'Eugene L. Venturini'
'May Nyman'

_publ_section_title
;
Copper-Linked Hexaniobate Lindqvist Clusters Variations on a Theme
;
_journal_name_full 'Inorganic Chemistry'
_journal_page_first 4483
_journal_page_last 4491
_journal_paper_doi 10.1021/ic0624118
_journal_volume 46
_journal_year 2007
_chemical_formula_sum 'Cu2 N2 Nb3 O16'
_chemical_formula_weight 689.83
_chemical_name_common 'Copper-ammonia hexaniobate'
_chemical_name_systematic
;
 ?
;
_space_group_IT_number 12
_symmetry_cell_setting monoclinic
_symmetry_space_group_name_Hall '-C 2y'
_symmetry_space_group_name_H-M 'C 1 2/m 1'
_atom_sites_solution_hydrogens geom
_atom_sites_solution_primary direct
_atom_sites_solution_secondary difmap
_audit_creation_method SHELXL-97
_cell_angle_alpha 90.000(5)
_cell_angle_beta 130.840(5)
_cell_angle_gamma 90.000(5)
_cell_formula_units_Z 4
_cell_length_a 18.266(5)
_cell_length_b 8.913(5)
_cell_length_c 13.591(5)
_cell_measurement_temperature 293(2)
_cell_volume 1674.0(12)
_computing_structure_refinement 'SHELXL-97 (Sheldrick, 1997)'
_diffrn_ambient_temperature 293(2)
_diffrn_measured_fraction_theta_full 0.976
_diffrn_measured_fraction_theta_max 0.976
_diffrn_radiation_monochromator graphite
_diffrn_radiation_source 'fine-focus sealed tube'
_diffrn_radiation_type MoK\a
_diffrn_radiation_wavelength 0.71069
_diffrn_reflns_av_R_equivalents 0.1598
_diffrn_reflns_av_sigmaI/netI 0.1721
_diffrn_reflns_limit_h_max 20
_diffrn_reflns_limit_h_min -20
_diffrn_reflns_limit_k_max 10
_diffrn_reflns_limit_k_min -10
_diffrn_reflns_limit_l_max 14
_diffrn_reflns_limit_l_min -15
_diffrn_reflns_number 2840
_diffrn_reflns_theta_full 23.50
_diffrn_reflns_theta_max 23.50
_diffrn_reflns_theta_min 1.98
_exptl_absorpt_coefficient_mu 4.566
_exptl_crystal_colour blue
_exptl_crystal_density_diffrn 2.737
_exptl_crystal_density_method 'not measured'
_exptl_crystal_description prism
_exptl_crystal_F_000 1292
_exptl_crystal_size_max 0.14
_exptl_crystal_size_mid 0.07
_exptl_crystal_size_min 0.02
_refine_diff_density_max 1.508
_refine_diff_density_min -2.047
_refine_diff_density_rms 0.331
_refine_ls_extinction_coef 0.0013(4)
_refine_ls_extinction_expression Fc^*^=kFc[1+0.001xFc^2^\l^3^/sin(2\q)]^-1/4^
_refine_ls_extinction_method SHELXL
_refine_ls_goodness_of_fit_ref 1.025
_refine_ls_hydrogen_treatment mixed
_refine_ls_matrix_type full
_refine_ls_number_parameters 127
_refine_ls_number_reflns 1302
_refine_ls_number_restraints 0
_refine_ls_restrained_S_all 1.025
_refine_ls_R_factor_all 0.0908
_refine_ls_R_factor_gt 0.0877
_refine_ls_shift/su_max 0.026
_refine_ls_shift/su_mean 0.007
_refine_ls_structure_factor_coef Fsqd
_refine_ls_weighting_details 'calc w=1/[\s^2^(Fo^2^)+(0.1327P)^2^+6.7704P] where P=(Fo^2^+2Fc^2^)/3'
_refine_ls_weighting_scheme calc
_refine_ls_wR_factor_gt 0.1236
_refine_ls_wR_factor_ref 0.1643
_reflns_number_gt 708
_reflns_number_total 1302
_reflns_threshold_expression >2sigma(I)
_cod_data_source_file ic0624118-file006.cif
_cod_data_source_block c
_cod_database_code 4307905

loop_
_symmetry_equiv_pos_as_xyz
'x, y, z'
'-x, y, -z'
'x+1/2, y+1/2, z'
'-x+1/2, y+1/2, -z'
'-x, -y, -z'
'x, -y, z'
'-x+1/2, -y+1/2, -z'
'x+1/2, -y+1/2, z'

loop_
_atom_site_label
_atom_site_type_symbol
_atom_site_fract_x
_atom_site_fract_y
_atom_site_fract_z
_atom_site_U_iso_or_equiv
_atom_site_adp_type
_atom_site_occupancy
_atom_site_symmetry_multiplicity
_atom_site_calc_flag
_atom_site_refinement_flags
_atom_site_disorder_assembly
_atom_site_disorder_group
Nb1 Nb 0.5757(2) 0.0000 0.4093(3) 0.0221(10) Uani 1 2 d S . .
Nb2 Nb 0.60996(15) 0.1882(2) 0.65024(19) 0.0240(8) Uani 1 1 d . . .
Cu1 Cu 0.2150(5) 0.5000 0.0950(6) 0.084(2) Uani 1 2 d S . .
Cu2 Cu 0.0714(4) 0.1513(6) 0.4093(6) 0.0298(16) Uani 0.50 1 d P . .
N1 N -0.006(2) 0.0000 0.270(3) 0.059(10) Uani 1 2 d S . .
N2 N 0.166(3) 0.0000 0.532(4) 0.054(10) Uani 1 2 d S . .
O1 O 0.6264(16) 0.0000 0.339(2) 0.032(6) Uani 1 2 d S . .
O2 O 0.5000 0.0000 0.5000 0.033(9) Uani 1 4 d S . .
O3 O 0.6915(12) 0.3285(18) 0.7635(13) 0.038(5) Uani 1 1 d . . .
O4 O 0.6486(11) 0.1568(18) 0.5446(15) 0.032(4) Uani 1 1 d . . .
O5 O 0.6788(16) 0.0000 0.749(2) 0.036(7) Uani 1 2 d S . .
O6 O 0.5262(11) 0.158(2) 0.6957(14) 0.035(5) Uani 1 1 d . . .
O7 O 0.5000 0.303(2) 0.5000 0.029(6) Uani 1 2 d S . .
O8 O 0.6498(13) -0.312(2) 0.303(2) 0.059(6) Uani 1 1 d . . .
O9 O 0.097(2) 0.5000 0.119(3) 0.13(2) Uani 1 2 d S . .
O10 O 0.282(2) 0.5000 0.004(3) 0.090(12) Uani 1 2 d S . .
O11 O 0.6144(17) 0.197(2) 0.9446(19) 0.081(8) Uani 1 1 d . . .
O12 O 0.5000 0.325(5) 0.0000 0.07(2) Uani 0.50 2 d SP . .

loop_
_atom_site_aniso_label
_atom_site_aniso_U_11
_atom_site_aniso_U_22
_atom_site_aniso_U_33
_atom_site_aniso_U_23
_atom_site_aniso_U_13
_atom_site_aniso_U_12
Nb1 0.028(2) 0.0188(17) 0.0165(16) 0.000 0.0133(16) 0.000
Nb2 0.0265(14) 0.0241(13) 0.0136(11) -0.0003(12) 0.0097(10) -0.0007(12)
Cu1 0.130(6) 0.056(4) 0.074(4) 0.000 0.069(5) 0.000
Cu2 0.037(4) 0.019(3) 0.026(3) 0.001(3) 0.018(3) 0.003(3)
N1 0.05(2) 0.07(3) 0.07(2) 0.000 0.04(2) 0.000
N2 0.11(3) 0.015(17) 0.09(3) 0.000 0.09(3) 0.000
O1 0.038(15) 0.041(15) 0.032(13) 0.000 0.030(13) 0.000
O2 0.03(2) 0.04(2) 0.05(2) 0.000 0.034(19) 0.000
O3 0.034(10) 0.037(10) 0.010(8) -0.010(9) 0.000(8) 0.004(9)
O4 0.029(10) 0.040(11) 0.023(8) -0.003(9) 0.015(8) -0.011(8)
O5 0.023(14) 0.065(18) 0.030(13) 0.000 0.022(13) 0.000
O6 0.022(9) 0.060(13) 0.017(8) 0.010(9) 0.009(8) -0.001(9)
O7 0.040(14) 0.025(14) 0.016(11) 0.000 0.016(11) 0.000
O8 0.042(12) 0.038(11) 0.075(14) 0.017(12) 0.028(12) 0.011(10)
O9 0.05(2) 0.32(7) 0.05(2) 0.000 0.04(2) 0.000
O10 0.05(2) 0.16(4) 0.032(16) 0.000 0.019(17) 0.000
O11 0.112(19) 0.068(16) 0.035(11) -0.019(12) 0.036(13) -0.011(15)
O12 0.13(6) 0.00(2) 0.17(7) 0.000 0.14(6) 0.000

loop_
_atom_type_symbol
_atom_type_description
_atom_type_scat_dispersion_real
_atom_type_scat_dispersion_imag
_atom_type_scat_source
O O 0.0106 0.0060 'International Tables Vol C Tables 4.2.6.8 and 6.1.1.4'
Cu Cu 0.3201 1.2651 'International Tables Vol C Tables 4.2.6.8 and 6.1.1.4'
Nb Nb -2.0727 0.6215 'International Tables Vol C Tables 4.2.6.8 and 6.1.1.4'
N N 0.0061 0.0033 'International Tables Vol C Tables 4.2.6.8 and 6.1.1.4'

loop_
_geom_angle_atom_site_label_1
_geom_angle_atom_site_label_2
_geom_angle_atom_site_label_3
_geom_angle
_geom_angle_site_symmetry_1
_geom_angle_site_symmetry_3
_geom_angle_publ_flag
O1 Nb1 O4 103.7(7) . . ?
O1 Nb1 O4 103.7(7) . 6 ?
O4 Nb1 O4 90.0(9) . 6 ?
O1 Nb1 O6 101.1(7) . 5_656 ?
O4 Nb1 O6 155.1(7) . 5_656 ?
O4 Nb1 O6 85.0(6) 6 5_656 ?
O1 Nb1 O6 101.1(7) . 2_656 ?
O4 Nb1 O6 85.0(6) . 2_656 ?
O4 Nb1 O6 155.1(7) 6 2_656 ?
O6 Nb1 O6 89.4(9) 5_656 2_656 ?
O1 Nb1 O2 178.1(8) . . ?
O4 Nb1 O2 77.6(5) . . ?
O4 Nb1 O2 77.6(5) 6 . ?
O6 Nb1 O2 77.6(5) 5_656 . ?
O6 Nb1 O2 77.6(5) 2_656 . ?
O1 Nb1 Cu2 91.29(13) . 3_545 ?
O4 Nb1 Cu2 135.1(5) . 3_545 ?
O4 Nb1 Cu2 45.1(5) 6 3_545 ?
O6 Nb1 Cu2 44.4(5) 5_656 3_545 ?
O6 Nb1 Cu2 133.8(5) 2_656 3_545 ?
O2 Nb1 Cu2 88.69(13) . 3_545 ?
O1 Nb1 Cu2 91.29(13) . 8 ?
O4 Nb1 Cu2 45.1(5) . 8 ?
O4 Nb1 Cu2 135.1(5) 6 8 ?
O6 Nb1 Cu2 133.8(5) 5_656 8 ?
O6 Nb1 Cu2 44.4(5) 2_656 8 ?
O2 Nb1 Cu2 88.69(13) . 8 ?
Cu2 Nb1 Cu2 177.1(3) 3_545 8 ?
O1 Nb1 Nb2 136.2(5) . . ?
O4 Nb1 Nb2 32.4(5) . . ?
O4 Nb1 Nb2 82.1(5) 6 . ?
O6 Nb1 Nb2 122.7(5) 5_656 . ?
O6 Nb1 Nb2 80.6(4) 2_656 . ?
O2 Nb1 Nb2 45.16(6) . . ?
Cu2 Nb1 Nb2 119.27(15) 3_545 . ?
Cu2 Nb1 Nb2 59.24(12) 8 . ?
O1 Nb1 Nb2 136.2(5) . 6 ?
O4 Nb1 Nb2 82.1(5) . 6 ?
O4 Nb1 Nb2 32.4(5) 6 6 ?
O6 Nb1 Nb2 80.6(4) 5_656 6 ?
O6 Nb1 Nb2 122.7(5) 2_656 6 ?
O2 Nb1 Nb2 45.16(6) . 6 ?
Cu2 Nb1 Nb2 59.24(12) 3_545 6 ?
Cu2 Nb1 Nb2 119.27(15) 8 6 ?
Nb2 Nb1 Nb2 60.04(10) . 6 ?
O3 Nb2 O7 103.9(7) . . ?
O3 Nb2 O4 103.4(7) . . ?
O7 Nb2 O4 85.9(5) . . ?
O3 Nb2 O5 101.9(7) . . ?
O7 Nb2 O5 154.1(8) . . ?
O4 Nb2 O5 90.2(8) . . ?
O3 Nb2 O6 101.8(8) . . ?
O7 Nb2 O6 85.6(5) . . ?
O4 Nb2 O6 154.7(7) . . ?
O5 Nb2 O6 87.2(8) . . ?
O3 Nb2 O2 179.3(6) . . ?
O7 Nb2 O2 76.2(5) . . ?
O4 Nb2 O2 77.3(5) . . ?
O5 Nb2 O2 78.0(5) . . ?
O6 Nb2 O2 77.5(5) . . ?
O3 Nb2 Cu2 92.7(6) . 7_556 ?
O7 Nb2 Cu2 47.05(14) . 7_556 ?
O4 Nb2 Cu2 132.8(5) . 7_556 ?
O5 Nb2 Cu2 129.7(6) . 7_556 ?
O6 Nb2 Cu2 42.6(5) . 7_556 ?
O2 Nb2 Cu2 86.82(13) . 7_556 ?
O3 Nb2 Cu2 94.0(5) . 8 ?
O7 Nb2 Cu2 46.77(14) . 8 ?
O4 Nb2 Cu2 43.1(5) . 8 ?
O5 Nb2 Cu2 133.2(6) . 8 ?
O6 Nb2 Cu2 132.3(5) . 8 ?
O2 Nb2 Cu2 86.54(12) . 8 ?
Cu2 Nb2 Cu2 92.46(19) 7_556 8 ?
O3 Nb2 Nb1 135.5(6) . . ?
O7 Nb2 Nb1 80.5(4) . . ?
O4 Nb2 Nb1 32.2(5) . . ?
O5 Nb2 Nb1 82.6(6) . . ?
O6 Nb2 Nb1 122.7(5) . . ?
O2 Nb2 Nb1 45.17(6) . . ?
Cu2 Nb2 Nb1 118.48(14) 7_556 . ?
Cu2 Nb2 Nb1 56.57(11) 8 . ?
O3 Nb2 Nb2 134.8(5) . 6 ?
O7 Nb2 Nb2 121.3(5) . 6 ?
O4 Nb2 Nb2 81.9(5) . 6 ?
O5 Nb2 Nb2 32.9(5) . 6 ?
O6 Nb2 Nb2 82.3(5) . 6 ?
O2 Nb2 Nb2 45.13(5) . 6 ?
Cu2 Nb2 Nb2 116.65(11) 7_556 6 ?
Cu2 Nb2 Nb2 116.54(11) 8 6 ?
Nb1 Nb2 Nb2 59.98(5) . 6 ?
O3 Cu1 O3 90.2(8) 5_666 2_656 ?
O3 Cu1 O10 95.3(7) 5_666 . ?
O3 Cu1 O10 95.3(7) 2_656 . ?
O3 Cu1 O9 97.9(7) 5_666 . ?
O3 Cu1 O9 97.9(7) 2_656 . ?
O10 Cu1 O9 161.3(11) . . ?
O3 Cu1 O11 177.8(6) 5_666 8_454 ?
O3 Cu1 O11 87.7(6) 2_656 8_454 ?
O10 Cu1 O11 85.5(7) . 8_454 ?
O9 Cu1 O11 81.8(8) . 8_454 ?
O3 Cu1 O11 87.7(6) 5_666 3_454 ?
O3 Cu1 O11 177.8(6) 2_656 3_454 ?
O10 Cu1 O11 85.5(7) . 3_454 ?
O9 Cu1 O11 81.8(8) . 3_454 ?
O11 Cu1 O11 94.5(10) 8_454 3_454 ?
N2 Cu2 N1 91.5(11) . . ?
N2 Cu2 O6 169.4(9) . 7_556 ?
N1 Cu2 O6 97.9(9) . 7_556 ?
N2 Cu2 O4 95.5(9) . 8_455 ?
N1 Cu2 O4 172.5(9) . 8_455 ?
O6 Cu2 O4 75.3(6) 7_556 8_455 ?
N2 Cu2 O7 99.2(10) . 7_556 ?
N1 Cu2 O7 108.8(11) . 7_556 ?
O6 Cu2 O7 73.2(6) 7_556 7_556 ?
O4 Cu2 O7 72.6(6) 8_455 7_556 ?
N2 Cu2 Cu2 46.4(8) . 6 ?
N1 Cu2 Cu2 46.9(7) . 6 ?
O6 Cu2 Cu2 141.0(5) 7_556 6 ?
O4 Cu2 Cu2 140.6(4) 8_455 6 ?
O7 Cu2 Cu2 100.0(5) 7_556 6 ?
N2 Cu2 Nb1 132.9(8) . 3_455 ?
N1 Cu2 Nb1 133.3(7) . 3_455 ?
O6 Cu2 Nb1 39.8(4) 7_556 3_455 ?
O4 Cu2 Nb1 39.3(4) 8_455 3_455 ?
O7 Cu2 Nb1 81.3(5) 7_556 3_455 ?
Cu2 Cu2 Nb1 178.57(13) 6 3_455 ?
N2 Cu2 Nb2 136.2(9) . 7_556 ?
N1 Cu2 Nb2 94.9(9) . 7_556 ?
O6 Cu2 Nb2 38.5(4) 7_556 7_556 ?
O4 Cu2 Nb2 81.7(4) 8_455 7_556 ?
O7 Cu2 Nb2 38.0(3) 7_556 7_556 ?
Cu2 Cu2 Nb2 116.65(11) 6 7_556 ?
Nb1 Cu2 Nb2 64.75(13) 3_455 7_556 ?
N2 Cu2 Nb2 87.5(8) . 8_455 ?
N1 Cu2 Nb2 145.4(10) . 8_455 ?
O6 Cu2 Nb2 82.0(4) 7_556 8_455 ?
O4 Cu2 Nb2 37.9(4) 8_455 8_455 ?
O7 Cu2 Nb2 37.8(3) 7_556 8_455 ?
Cu2 Cu2 Nb2 116.54(11) 6 8_455 ?
Nb1 Cu2 Nb2 64.19(13) 3_455 8_455 ?
Nb2 Cu2 Nb2 63.66(13) 7_556 8_455 ?
Cu2 N1 Cu2 86.2(14) . 6 ?
Cu2 N2 Cu2 87.1(16) 6 . ?
Nb2 O2 Nb2 180.0 . 5_656 ?
Nb2 O2 Nb2 89.75(11) . 6 ?
Nb2 O2 Nb2 90.25(11) 5_656 6 ?
Nb2 O2 Nb2 90.25(11) . 2_656 ?
Nb2 O2 Nb2 89.75(11) 5_656 2_656 ?
Nb2 O2 Nb2 180.0 6 2_656 ?
Nb2 O2 Nb1 90.33(8) . 5_656 ?
Nb2 O2 Nb1 89.67(8) 5_656 5_656 ?
Nb2 O2 Nb1 90.33(8) 6 5_656 ?
Nb2 O2 Nb1 89.67(8) 2_656 5_656 ?
Nb2 O2 Nb1 89.67(8) . . ?
Nb2 O2 Nb1 90.33(8) 5_656 . ?
Nb2 O2 Nb1 89.67(8) 6 . ?
Nb2 O2 Nb1 90.33(8) 2_656 . ?
Nb1 O2 Nb1 180.0 5_656 . ?
Nb2 O3 Cu1 176.2(11) . 5_666 ?
Nb1 O4 Nb2 115.4(8) . . ?
Nb1 O4 Cu2 95.6(6) . 8 ?
Nb2 O4 Cu2 99.0(7) . 8 ?
Nb2 O5 Nb2 114.2(11) 6 . ?
Nb1 O6 Nb2 114.5(8) 5_656 . ?
Nb1 O6 Cu2 95.8(6) 5_656 7_556 ?
Nb2 O6 Cu2 98.9(7) . 7_556 ?
Nb2 O7 Nb2 117.4(11) 2_656 . ?
Nb2 O7 Cu2 94.9(2) 2_656 8 ?
Nb2 O7 Cu2 95.4(2) . 8 ?
Nb2 O7 Cu2 95.4(2) 2_656 7_556 ?
Nb2 O7 Cu2 94.9(2) . 7_556 ?
Cu2 O7 Cu2 160.0(11) 8 7_556 ?

loop_
_geom_bond_atom_site_label_1
_geom_bond_atom_site_label_2
_geom_bond_distance
_geom_bond_site_symmetry_2
_geom_bond_publ_flag
Nb1 O1 1.71(2) . ?
Nb1 O4 1.977(16) . ?
Nb1 O4 1.977(16) 6 ?
Nb1 O6 2.002(17) 5_656 ?
Nb1 O6 2.002(16) 2_656 ?
Nb1 O2 2.378(3) . ?
Nb1 Cu2 3.109(6) 3_545 ?
Nb1 Cu2 3.109(6) 8 ?
Nb1 Nb2 3.354(4) . ?
Nb1 Nb2 3.354(4) 6 ?
Nb2 O3 1.775(15) . ?
Nb2 O7 1.972(11) . ?
Nb2 O4 1.991(16) . ?
Nb2 O5 1.998(12) . ?
Nb2 O6 2.007(16) . ?
Nb2 O2 2.378(2) . ?
Nb2 Cu2 3.189(7) 7_556 ?
Nb2 Cu2 3.201(6) 8 ?
Nb2 Nb2 3.356(5) 6 ?
Cu1 O3 2.158(16) 5_666 ?
Cu1 O3 2.158(16) 2_656 ?
Cu1 O10 2.24(3) . ?
Cu1 O9 2.39(3) . ?
Cu1 O11 2.39(2) 8_454 ?
Cu1 O11 2.39(2) 3_454 ?
Cu2 N2 1.96(3) . ?
Cu2 N1 1.97(3) . ?
Cu2 O6 2.186(17) 7_556 ?
Cu2 O4 2.215(18) 8_455 ?
Cu2 O7 2.343(7) 7_556 ?
Cu2 Cu2 2.697(11) 6 ?
Cu2 Nb1 3.109(6) 3_455 ?
Cu2 Nb2 3.189(7) 7_556 ?
Cu2 Nb2 3.201(6) 8_455 ?
N1 Cu2 1.97(3) 6 ?
N2 Cu2 1.96(3) 6 ?
O2 Nb2 2.378(2) 5_656 ?
O2 Nb2 2.378(2) 6 ?
O2 Nb2 2.378(2) 2_656 ?
O2 Nb1 2.378(3) 5_656 ?
O3 Cu1 2.158(16) 5_666 ?
O4 Cu2 2.215(17) 8 ?
O5 Nb2 1.998(12) 6 ?
O6 Nb1 2.002(16) 5_656 ?
O6 Cu2 2.186(17) 7_556 ?
O7 Nb2 1.972(11) 2_656 ?
O7 Cu2 2.343(7) 8 ?
O7 Cu2 2.343(7) 7_556 ?
O11 Cu1 2.39(2) 3_546 ?
